data_4063067
_journal_name_full Organometallics
_journal_paper_doi 10.1021/om049866u
_journal_year 2004
_chemical_formula_sum 'C23 H38 N3 Y'
_chemical_formula_weight 445.47
_space_group_IT_number 14
_symmetry_cell_setting monoclinic
_symmetry_space_group_name_Hall '-P 2yn'
_symmetry_space_group_name_H-M 'P 1 21/n 1'
_cell_angle_alpha 90.00
_cell_angle_beta 108.416(5)
_cell_angle_gamma 90.00
_cell_formula_units_Z 4
_cell_length_a 8.803(4)
_cell_length_b 30.028(12)
_cell_length_c 9.573(4)
_cell_measurement_temperature 293(2)
_cell_volume 2401.0(16)
_diffrn_ambient_temperature 293(2)
_exptl_crystal_density_diffrn 1.232
_cod_depositor_comments
;
The following automatic conversions were performed:
'_symmetry_cell_setting' value 'Monoclinic' changed to 'monoclinic'
according to '/home/saulius/struct/CIF-dictionaries/cif_core.dic'
dictionary named 'cif_core.dic' version 2.4.1 from 2010-06-29.

Automatic conversion script
Id: cif_fix_enum 1527 2010-12-29 10:47:43Z saulius 
;
_cod_original_sg_symbol_H-M 'P 21/n'
_cod_database_code 4063067

loop_
_symmetry_equiv_pos_as_xyz
'x, y, z'
'-x+1/2, y+1/2, -z+1/2'
'-x, -y, -z'
'x-1/2, -y-1/2, z-1/2'

loop_
_atom_site_label
_atom_site_type_symbol
_atom_site_fract_x
_atom_site_fract_y
_atom_site_fract_z
_atom_site_U_iso_or_equiv
_atom_site_adp_type
_atom_site_occupancy
_atom_site_symmetry_multiplicity
_atom_site_calc_flag
_atom_site_refinement_flags
_atom_site_disorder_assembly
_atom_site_disorder_group
Y1 Y 0.63503(4) 0.153990(12) 0.01757(4) 0.04592(14) Uani 1 1 d . . .
N1 N 0.6275(4) 0.14370(10) 0.2556(3) 0.0451(8) Uani 1 1 d . . .
N2 N 0.7679(4) 0.09594(9) 0.1653(3) 0.0400(7) Uani 1 1 d . . .
N3 N 0.7563(4) 0.08276(11) 0.4123(3) 0.0483(8) Uani 1 1 d . . .
C1 C 0.9173(8) 0.1933(3) 0.0807(12) 0.110(3) Uani 1 1 d . . .
H1 H 1.0189 0.1808 0.1431 0.132 Uiso 1 1 calc R . .
C2 C 0.8267(12) 0.2214(3) 0.1249(8) 0.107(2) Uani 1 1 d . . .
H2 H 0.8512 0.2331 0.2252 0.129 Uiso 1 1 calc R . .
C3 C 0.7140(9) 0.23765(19) 0.0062(14) 0.117(3) Uani 1 1 d . . .
H3 H 0.6444 0.2630 0.0072 0.140 Uiso 1 1 calc R . .
C4 C 0.7336(12) 0.2205(3) -0.1119(8) 0.118(3) Uani 1 1 d . . .
H4 H 0.6793 0.2308 -0.2125 0.142 Uiso 1 1 calc R . .
C5 C 0.8601(14) 0.1911(3) -0.0730(15) 0.133(4) Uani 1 1 d . . .
H5 H 0.9142 0.1779 -0.1381 0.159 Uiso 1 1 calc R . .
C6 C 0.3400(7) 0.1212(3) -0.0698(6) 0.094(2) Uani 1 1 d . . .
H6 H 0.2789 0.1124 -0.0047 0.112 Uiso 1 1 calc R . .
C7 C 0.3299(6) 0.1619(2) -0.1386(8) 0.0947(19) Uani 1 1 d . . .
H7 H 0.2598 0.1864 -0.1304 0.114 Uiso 1 1 calc R . .
C8 C 0.4077(7) 0.1592(2) -0.2395(6) 0.0856(17) Uani 1 1 d . . .
H8 H 0.4024 0.1812 -0.3164 0.103 Uiso 1 1 calc R . .
C9 C 0.4670(6) 0.1170(2) -0.2339(6) 0.0865(17) Uani 1 1 d . . .
H9 H 0.5116 0.1039 -0.3062 0.104 Uiso 1 1 calc R . .
C10 C 0.4232(7) 0.09361(18) -0.1277(7) 0.0889(19) Uani 1 1 d . . .
H10 H 0.4329 0.0613 -0.1121 0.107 Uiso 1 1 calc R . .
C11 C 0.7177(4) 0.10739(12) 0.2788(4) 0.0390(9) Uani 1 1 d . . .
C12 C 0.5593(5) 0.16188(15) 0.3647(5) 0.0634(12) Uani 1 1 d . . .
H12 H 0.5819 0.1414 0.4484 0.076 Uiso 1 1 calc R . .
C13 C 0.6322(7) 0.20720(18) 0.4190(7) 0.1013(19) Uani 1 1 d . . .
H13A H 0.7466 0.2045 0.4573 0.152 Uiso 1 1 calc R . .
H13B H 0.5917 0.2176 0.4952 0.152 Uiso 1 1 calc R . .
H13C H 0.6042 0.2280 0.3387 0.152 Uiso 1 1 calc R . .
C14 C 0.3798(6) 0.1676(2) 0.2989(7) 0.109(2) Uani 1 1 d . . .
H14A H 0.3571 0.1896 0.2224 0.163 Uiso 1 1 calc R . .
H14B H 0.3362 0.1770 0.3742 0.163 Uiso 1 1 calc R . .
H14C H 0.3324 0.1397 0.2585 0.163 Uiso 1 1 calc R . .
C15 C 0.8708(5) 0.05725(13) 0.1705(5) 0.0508(10) Uani 1 1 d . . .
H15 H 0.8931 0.0429 0.2668 0.061 Uiso 1 1 calc R . .
C16 C 1.0284(6) 0.07182(19) 0.1518(6) 0.0915(17) Uani 1 1 d . . .
H16A H 1.0080 0.0869 0.0593 0.137 Uiso 1 1 calc R . .
H16B H 1.0941 0.0461 0.1537 0.137 Uiso 1 1 calc R . .
H16C H 1.0828 0.0916 0.2305 0.137 Uiso 1 1 calc R . .
C17 C 0.7873(6) 0.02402(15) 0.0526(6) 0.0799(15) Uani 1 1 d . . .
H17A H 0.6881 0.0151 0.0659 0.120 Uiso 1 1 calc R . .
H17B H 0.8546 -0.0016 0.0596 0.120 Uiso 1 1 calc R . .
H17C H 0.7663 0.0375 -0.0426 0.120 Uiso 1 1 calc R . .
C18 C 0.6521(5) 0.04522(14) 0.4243(5) 0.0578(11) Uani 1 1 d . . .
H18 H 0.6247 0.0501 0.5147 0.069 Uiso 1 1 calc R . .
C19 C 0.4961(6) 0.04410(18) 0.2993(5) 0.0828(16) Uani 1 1 d . . .
H19A H 0.4385 0.0713 0.2984 0.124 Uiso 1 1 calc R . .
H19B H 0.4328 0.0194 0.3124 0.124 Uiso 1 1 calc R . .
H19C H 0.5177 0.0409 0.2076 0.124 Uiso 1 1 calc R . .
C20 C 0.7314(7) -0.00029(16) 0.4388(6) 0.0867(16) Uani 1 1 d . . .
H20A H 0.7514 -0.0076 0.3486 0.130 Uiso 1 1 calc R . .
H20B H 0.6619 -0.0223 0.4591 0.130 Uiso 1 1 calc R . .
H20C H 0.8308 0.0003 0.5179 0.130 Uiso 1 1 calc R . .
C21 C 0.9028(7) 0.0903(2) 0.5260(6) 0.110(2) Uani 1 1 d . . .
H21 H 0.9673 0.0659 0.5066 0.133 Uiso 1 1 calc R . .
C22 C 0.9978(7) 0.1292(2) 0.5045(6) 0.1004(19) Uani 1 1 d . . .
H22A H 0.9876 0.1319 0.4020 0.151 Uiso 1 1 calc R . .
H22B H 1.1084 0.1249 0.5605 0.151 Uiso 1 1 calc R . .
H22C H 0.9588 0.1558 0.5371 0.151 Uiso 1 1 calc R . .
C23 C 0.9140(8) 0.0806(2) 0.6751(5) 0.120(2) Uani 1 1 d . . .
H23A H 0.8595 0.1033 0.7115 0.180 Uiso 1 1 calc R . .
H23B H 1.0245 0.0798 0.7345 0.180 Uiso 1 1 calc R . .
H23C H 0.8653 0.0523 0.6795 0.180 Uiso 1 1 calc R . .

loop_
_atom_site_aniso_label
_atom_site_aniso_U_11
_atom_site_aniso_U_22
_atom_site_aniso_U_33
_atom_site_aniso_U_23
_atom_site_aniso_U_13
_atom_site_aniso_U_12
Y1 0.0448(2) 0.0402(2) 0.0467(2) 0.0017(2) 0.00585(15) -0.00862(19)
N1 0.0446(18) 0.0443(19) 0.0454(18) -0.0038(15) 0.0126(15) 0.0076(14)
N2 0.0434(18) 0.0379(17) 0.0425(18) 0.0006(14) 0.0189(15) 0.0038(14)
N3 0.050(2) 0.054(2) 0.0370(18) 0.0037(16) 0.0087(15) 0.0017(16)
C1 0.054(4) 0.082(5) 0.169(8) 0.040(5) 0.000(4) -0.030(3)
C2 0.134(7) 0.084(5) 0.101(5) -0.025(5) 0.034(5) -0.071(5)
C3 0.099(5) 0.046(3) 0.196(9) 0.029(5) 0.031(6) -0.009(3)
C4 0.144(8) 0.124(7) 0.072(4) 0.025(5) 0.013(5) -0.086(6)
C5 0.146(8) 0.102(6) 0.205(10) -0.055(7) 0.135(8) -0.068(6)
C6 0.054(3) 0.153(7) 0.067(4) -0.007(4) 0.010(3) -0.048(4)
C7 0.053(3) 0.101(5) 0.102(5) -0.021(4) -0.016(3) 0.008(3)
C8 0.084(4) 0.078(4) 0.066(3) 0.024(3) -0.017(3) -0.023(3)
C9 0.075(4) 0.117(5) 0.057(3) -0.034(3) 0.006(3) -0.015(4)
C10 0.079(4) 0.065(3) 0.089(4) 0.001(3) -0.023(3) -0.030(3)
C11 0.031(2) 0.041(2) 0.042(2) -0.0045(17) 0.0085(17) -0.0058(16)
C12 0.066(3) 0.068(3) 0.061(3) -0.011(2) 0.026(2) 0.018(2)
C13 0.110(5) 0.089(4) 0.106(4) -0.043(4) 0.036(4) 0.010(4)
C14 0.073(4) 0.126(5) 0.135(5) -0.049(4) 0.043(4) 0.015(3)
C15 0.053(3) 0.051(2) 0.055(3) -0.001(2) 0.026(2) 0.009(2)
C16 0.061(3) 0.095(4) 0.128(5) -0.019(4) 0.043(3) 0.012(3)
C17 0.096(4) 0.058(3) 0.095(4) -0.020(3) 0.043(3) 0.006(3)
C18 0.068(3) 0.059(3) 0.052(3) 0.008(2) 0.027(2) 0.001(2)
C19 0.071(3) 0.087(4) 0.085(4) 0.010(3) 0.019(3) -0.027(3)
C20 0.100(4) 0.060(3) 0.107(4) 0.016(3) 0.042(4) 0.004(3)
C21 0.094(4) 0.154(6) 0.055(3) 0.019(4) -0.017(3) -0.042(4)
C22 0.076(4) 0.122(5) 0.077(4) -0.006(3) -0.012(3) -0.035(4)
C23 0.114(5) 0.182(7) 0.046(3) -0.003(4) 0.000(3) -0.018(5)

loop_
_geom_bond_atom_site_label_1
_geom_bond_atom_site_label_2
_geom_bond_distance
_geom_bond_site_symmetry_2
_geom_bond_publ_flag
Y1 N2 2.316(3) . ?
Y1 N1 2.321(3) . ?
Y1 C3 2.618(5) . ?
Y1 C2 2.628(5) . ?
Y1 C4 2.638(6) . ?
Y1 C9 2.639(5) . ?
Y1 C7 2.640(5) . ?
Y1 C8 2.641(5) . ?
Y1 C1 2.643(5) . ?
Y1 C5 2.646(6) . ?
Y1 C6 2.654(5) . ?
Y1 C10 2.657(5) . ?
N1 C11 1.326(4) . ?
N1 C12 1.464(5) . ?
N2 C11 1.340(4) . ?
N2 C15 1.464(5) . ?
N3 C21 1.419(6) . ?
N3 C11 1.421(5) . ?
N3 C18 1.481(5) . ?
C1 C2 1.320(9) . ?
C1 C5 1.399(10) . ?
C2 C3 1.342(9) . ?
C3 C4 1.303(10) . ?
C4 C5 1.377(10) . ?
C6 C10 1.338(8) . ?
C6 C7 1.376(8) . ?
C7 C8 1.352(8) . ?
C8 C9 1.363(8) . ?
C9 C10 1.387(7) . ?
C12 C14 1.514(7) . ?
C12 C13 1.524(6) . ?
C15 C17 1.512(6) . ?
C15 C16 1.519(6) . ?
C18 C19 1.510(6) . ?
C18 C20 1.521(6) . ?
C21 C23 1.430(7) . ?
C21 C22 1.487(7) . ?
